data_7213852
loop_
_publ_author_name
'Wu, Hua'
'L\"u, Xiao-Li'
'Yang, Chun-Long'
'Dong, Chang-Xun'
'Wu, Mei-Sheng'

_publ_section_title
;
 Diverse topologies of seven d10 coordination polymers constructed from a
 long ligand and different carboxylates
;
_journal_issue 6
_journal_name_full CrystEngComm
_journal_page_first 992
_journal_paper_doi 10.1039/c3ce41974f
_journal_volume 16
_journal_year 2014
_chemical_formula_sum 'C34 H37 N6 O11 Zn2'
_chemical_formula_weight 836.44
_chemical_name_systematic
;
 ?
;
_space_group_IT_number 2
_symmetry_cell_setting triclinic
_symmetry_space_group_name_Hall '-P 1'
_symmetry_space_group_name_H-M 'P -1'
_atom_sites_solution_hydrogens geom
_atom_sites_solution_primary direct
_atom_sites_solution_secondary difmap
_audit_creation_method SHELXL-97
_cell_angle_alpha 87.909(3)
_cell_angle_beta 80.351(4)
_cell_angle_gamma 75.405(3)
_cell_formula_units_Z 2
_cell_length_a 7.9316(4)
_cell_length_b 11.5548(3)
_cell_length_c 20.3743(10)
_cell_measurement_reflns_used 6491
_cell_measurement_temperature 293(2)
_cell_measurement_theta_max 25.4
_cell_measurement_theta_min 4.2
_cell_volume 1781.41(14)
_computing_cell_refinement CrysAlis
_computing_data_collection 'CrysAlis (Oxford Diffraction, 2006)'
_computing_data_reduction CrysAlis
_computing_structure_refinement 'SHELXL-97 (Sheldrick, 2008)'
_computing_structure_solution 'SHELXL-97 (Sheldrick, 2008)'
_diffrn_ambient_temperature 293(2)
_diffrn_detector_area_resol_mean 10.0
_diffrn_measured_fraction_theta_full 0.993
_diffrn_measured_fraction_theta_max 0.993
_diffrn_measurement_device_type 'Oxford Diffraction Gemini R Ultra'
_diffrn_measurement_method '\w scan'
_diffrn_radiation_monochromator graphite
_diffrn_radiation_source 'fine-focus sealed tube'
_diffrn_radiation_type MoK\a
_diffrn_radiation_wavelength 0.71073
_diffrn_reflns_av_R_equivalents 0.0303
_diffrn_reflns_av_sigmaI/netI 0.0674
_diffrn_reflns_limit_h_max 9
_diffrn_reflns_limit_h_min -9
_diffrn_reflns_limit_k_max 13
_diffrn_reflns_limit_k_min -13
_diffrn_reflns_limit_l_max 24
_diffrn_reflns_limit_l_min -18
_diffrn_reflns_number 11773
_diffrn_reflns_theta_full 25.00
_diffrn_reflns_theta_max 25.35
_diffrn_reflns_theta_min 4.16
_exptl_absorpt_coefficient_mu 1.416
_exptl_absorpt_correction_T_max 0.770
_exptl_absorpt_correction_T_min 0.724
_exptl_absorpt_correction_type multi-scan
_exptl_crystal_colour colorless
_exptl_crystal_density_diffrn 1.559
_exptl_crystal_density_method 'not measured'
_exptl_crystal_description block
_exptl_crystal_F_000 862
_exptl_crystal_size_max 0.24
_exptl_crystal_size_mid 0.22
_exptl_crystal_size_min 0.19
_refine_diff_density_max 0.575
_refine_diff_density_min -0.565
_refine_diff_density_rms 0.061
_refine_ls_extinction_method none
_refine_ls_goodness_of_fit_ref 0.883
_refine_ls_hydrogen_treatment mixed
_refine_ls_matrix_type full
_refine_ls_number_parameters 490
_refine_ls_number_reflns 6491
_refine_ls_number_restraints 3
_refine_ls_restrained_S_all 0.905
_refine_ls_R_factor_all 0.0656
_refine_ls_R_factor_gt 0.0379
_refine_ls_shift/su_max 0.002
_refine_ls_shift/su_mean 0.000
_refine_ls_structure_factor_coef Fsqd
_refine_ls_weighting_details 'calc w=1/[\s^2^(Fo^2^)+(0.0408P)^2^+0.0000P] where P=(Fo^2^+2Fc^2^)/3'
_refine_ls_weighting_scheme calc
_refine_ls_wR_factor_gt 0.0772
_refine_ls_wR_factor_ref 0.0824
_reflns_number_gt 4259
_reflns_number_total 6491
_reflns_threshold_expression >2\s(I)
_cod_data_source_file c3ce41974f.txt
_cod_data_source_block comp2
_cod_depositor_comments
;
The following automatic conversions were performed:

'_symmetry_cell_setting' value 'Triclinic' changed to 'triclinic'
according to
/usr/data/users/saulius/automatic-downloads/current/RSC/lib/dictionaries/cif_core.dic
dictionary named 'cif_core.dic' version 2.4.2 from 2011-04-26.

Automatic conversion script
Id: cif_fix_values 2281 2013-09-26 08:29:07Z andrius 
;
_cod_original_cell_volume 1781.41(13)
_cod_original_sg_symbol_H-M P-1
_cod_database_code 7213852

loop_
_symmetry_equiv_pos_as_xyz
'x, y, z'
'-x, -y, -z'

loop_
_atom_site_label
_atom_site_type_symbol
_atom_site_fract_x
_atom_site_fract_y
_atom_site_fract_z
_atom_site_U_iso_or_equiv
_atom_site_adp_type
_atom_site_occupancy
_atom_site_symmetry_multiplicity
_atom_site_calc_flag
_atom_site_refinement_flags
Zn1 Zn -0.12485(5) 1.15873(3) 0.654978(18) 0.03199(12) Uani 1 1 d .
Zn2 Zn 0.42436(5) 0.20782(3) 0.745788(18) 0.03272(12) Uani 1 1 d .
C1 C 0.2288(4) 0.2041(3) 0.88051(17) 0.0384(8) Uani 1 1 d .
H1 H 0.2703 0.2672 0.8928 0.046 Uiso 1 1 calc R
C2 C 0.1660(5) 0.0748(3) 0.8264(2) 0.0489(10) Uani 1 1 d .
H2 H 0.1575 0.0294 0.7909 0.059 Uiso 1 1 calc R
C3 C 0.0973(5) 0.1541(3) 0.99455(17) 0.0467(9) Uani 1 1 d .
H3A H 0.0109 0.1093 1.0113 0.056 Uiso 1 1 calc R
H3B H 0.0461 0.2373 1.0070 0.056 Uiso 1 1 calc R
C4 C 0.2602(6) 0.1075(4) 1.0255(2) 0.0691(12) Uani 1 1 d .
H4A H 0.3063 0.0230 1.0151 0.083 Uiso 1 1 calc R
H4B H 0.3494 0.1482 1.0059 0.083 Uiso 1 1 calc R
C5 C 0.2281(7) 0.1239(4) 1.0997(2) 0.0841(15) Uani 1 1 d .
H5A H 0.1522 0.0739 1.1198 0.101 Uiso 1 1 calc R
H5B H 0.1664 0.2064 1.1104 0.101 Uiso 1 1 calc R
C6 C 0.3972(8) 0.0930(5) 1.1299(3) 0.111(2) Uani 1 1 d .
C7 C 0.4773(13) 0.1869(8) 1.1368(5) 0.071(3) Uani 0.50 1 d P
C7' C 0.4019(18) 0.1282(12) 1.1931(6) 0.130(5) Uani 0.50 1 d PD
C8 C 0.3818(8) 0.2757(5) 1.1992(3) 0.0959(17) Uani 1 1 d .
C9 C 0.3818(10) 0.2444(7) 1.2703(5) 0.140(3) Uani 1 1 d D
H9A H 0.3250 0.1793 1.2804 0.167 Uiso 1 1 calc R
H9B H 0.5032 0.2157 1.2774 0.167 Uiso 1 1 calc R
C10 C 0.2938(9) 0.3419(8) 1.3164(3) 0.126(3) Uani 1 1 d D
H10A H 0.1754 0.3776 1.3076 0.152 Uiso 1 1 calc R
H10B H 0.3591 0.4031 1.3124 0.152 Uiso 1 1 calc R
C11 C 0.2864(8) 0.2780(6) 1.3974(5) 0.165(4) Uani 1 1 d D
H11A H 0.2316 0.2113 1.4026 0.197 Uiso 1 1 calc R
H11B H 0.4002 0.2565 1.4123 0.197 Uiso 1 1 calc R
C12 C 0.1867(9) 0.3741(5) 1.4226(4) 0.148(3) Uani 1 1 d .
H12A H 0.0788 0.4003 1.4038 0.177 Uiso 1 1 calc R
H12B H 0.2456 0.4383 1.4218 0.177 Uiso 1 1 calc R
C13 C 0.0561(5) 0.2354(3) 1.5245(2) 0.0570(11) Uani 1 1 d .
H13 H 0.0137 0.1885 1.4983 0.068 Uiso 1 1 calc R
C14 C 0.1170(5) 0.3172(3) 1.6033(2) 0.0503(10) Uani 1 1 d .
H14 H 0.1204 0.3380 1.6467 0.060 Uiso 1 1 calc R
C15 C 0.3631(4) -0.0549(3) 0.50309(17) 0.0398(8) Uani 1 1 d .
H20 H 0.2704 -0.0915 0.5055 0.048 Uiso 1 1 calc R
C16 C 0.3887(4) -0.0025(3) 0.55949(17) 0.0391(8) Uani 1 1 d .
H19 H 0.3136 -0.0045 0.5996 0.047 Uiso 1 1 calc R
C17 C 0.5261(4) 0.0530(2) 0.55637(16) 0.0311(8) Uani 1 1 d .
C18 C 0.5516(4) 0.1100(2) 0.61782(17) 0.0321(8) Uani 1 1 d .
C19 C 0.2425(4) 0.5745(2) 0.72733(16) 0.0337(8) Uani 1 1 d .
C20 C 0.2559(4) 0.5941(3) 0.65960(17) 0.0392(8) Uani 1 1 d .
H6 H 0.3103 0.5310 0.6302 0.047 Uiso 1 1 calc R
C21 C 0.1895(4) 0.7061(3) 0.63497(17) 0.0396(8) Uani 1 1 d .
H7 H 0.2007 0.7182 0.5892 0.047 Uiso 1 1 calc R
C22 C 0.1056(4) 0.8014(2) 0.67861(16) 0.0334(8) Uani 1 1 d .
C23 C 0.0970(5) 0.7816(3) 0.74610(16) 0.0409(9) Uani 1 1 d .
H3 H 0.0457 0.8452 0.7756 0.049 Uiso 1 1 calc R
C24 C 0.1627(5) 0.6698(3) 0.77083(17) 0.0420(9) Uani 1 1 d .
H4 H 0.1537 0.6580 0.8166 0.050 Uiso 1 1 calc R
C25 C 0.3095(4) 0.4521(3) 0.75370(17) 0.0360(8) Uani 1 1 d .
C26 C 0.0218(4) 0.9213(3) 0.65197(18) 0.0335(8) Uani 1 1 d .
C27 C 0.7509(4) 0.3124(2) 0.84579(16) 0.0320(7) Uani 1 1 d .
C28 C 0.6715(5) 0.2780(3) 0.90609(17) 0.0401(8) Uani 1 1 d .
H28 H 0.6144 0.2166 0.9078 0.048 Uiso 1 1 calc R
C29 C 0.6762(5) 0.3349(3) 0.96453(17) 0.0441(9) Uani 1 1 d .
H29 H 0.6263 0.3096 1.0054 0.053 Uiso 1 1 calc R
C30 C 0.7551(4) 0.4287(3) 0.96174(16) 0.0359(8) Uani 1 1 d .
C31 C 0.8366(5) 0.4622(3) 0.90151(17) 0.0427(9) Uani 1 1 d .
H31 H 0.8919 0.5245 0.8999 0.051 Uiso 1 1 calc R
C32 C 0.8365(4) 0.4037(3) 0.84361(17) 0.0404(8) Uani 1 1 d .
H32 H 0.8939 0.4256 0.8032 0.048 Uiso 1 1 calc R
C33 C 0.7414(4) 0.2524(3) 0.78310(17) 0.0337(8) Uani 1 1 d .
C34 C 0.7547(5) 0.4957(3) 1.02324(18) 0.0420(9) Uani 1 1 d .
N1 N 0.2528(3) 0.1627(2) 0.81877(13) 0.0365(7) Uani 1 1 d .
N2 N 0.0956(4) 0.0588(3) 0.88730(17) 0.0569(9) Uani 1 1 d .
N3 N 0.1383(4) 0.1436(2) 0.92174(14) 0.0389(7) Uani 1 1 d .
N4 N 0.1554(6) 0.3072(4) 1.50204(18) 0.0841(13) Uani 1 1 d .
N5 N 0.1985(5) 0.3601(3) 1.5524(2) 0.0784(12) Uani 1 1 d .
N6 N 0.0256(3) 0.2394(2) 1.58950(13) 0.0356(6) Uani 1 1 d .
O1 O 0.8384(3) 0.27143(18) 0.73066(12) 0.0449(6) Uani 1 1 d .
O2 O 0.6373(3) 0.18483(17) 0.78664(11) 0.0400(6) Uani 1 1 d .
O1W O 0.5982(8) 0.3919(4) 0.5282(3) 0.177(2) Uani 1 1 d .
O3 O 0.7918(4) 0.5905(2) 1.02181(12) 0.0578(7) Uani 1 1 d .
O4 O 0.7075(4) 0.4407(2) 1.07827(13) 0.0618(8) Uani 1 1 d D
O5 O 0.3528(3) 0.36719(17) 0.71055(11) 0.0431(6) Uani 1 1 d .
O6 O 0.3194(3) 0.43388(18) 0.81308(12) 0.0499(6) Uani 1 1 d .
O7 O -0.0071(3) 0.93217(18) 0.59433(13) 0.0464(6) Uani 1 1 d .
O8 O -0.0159(3) 1.00913(17) 0.69334(11) 0.0434(6) Uani 1 1 d .
O9 O 0.6700(3) 0.16734(17) 0.61172(11) 0.0370(5) Uani 1 1 d .
O10 O 0.4513(3) 0.09957(17) 0.67118(11) 0.0398(6) Uani 1 1 d .
H4WA H 0.703(5) 0.488(3) 1.1106(16) 0.060 Uiso 1 1 d D

loop_
_atom_site_aniso_label
_atom_site_aniso_U_11
_atom_site_aniso_U_22
_atom_site_aniso_U_33
_atom_site_aniso_U_23
_atom_site_aniso_U_13
_atom_site_aniso_U_12
Zn1 0.0416(2) 0.0324(2) 0.0250(2) -0.00182(15) -0.00883(18) -0.01225(16)
Zn2 0.0437(3) 0.0324(2) 0.0225(2) -0.00559(15) -0.00635(18) -0.00880(16)
C1 0.049(2) 0.0395(18) 0.029(2) -0.0027(15) -0.0056(17) -0.0154(16)
C2 0.062(3) 0.049(2) 0.043(2) -0.0109(17) -0.008(2) -0.0253(18)
C3 0.050(2) 0.057(2) 0.031(2) 0.0011(16) 0.0001(18) -0.0148(17)
C4 0.070(3) 0.086(3) 0.040(3) 0.001(2) -0.008(2) -0.001(2)
C5 0.095(4) 0.108(4) 0.042(3) 0.000(2) -0.012(3) -0.011(3)
C6 0.129(5) 0.118(4) 0.080(4) -0.027(3) -0.059(4) 0.011(4)
C7 0.086(7) 0.078(6) 0.047(6) 0.001(5) 0.002(5) -0.024(5)
C7' 0.145(12) 0.157(12) 0.070(9) -0.044(8) -0.032(9) 0.008(9)
C8 0.117(5) 0.098(4) 0.074(4) -0.004(3) -0.029(3) -0.022(3)
C9 0.113(6) 0.159(6) 0.166(9) 0.071(6) -0.030(6) -0.074(5)
C10 0.089(5) 0.245(8) 0.052(4) 0.067(5) -0.018(3) -0.060(5)
C11 0.071(4) 0.095(5) 0.319(13) 0.028(6) -0.031(6) -0.010(3)
C12 0.141(6) 0.072(4) 0.236(10) -0.049(5) -0.076(6) -0.002(4)
C13 0.077(3) 0.069(3) 0.038(2) 0.0011(19) -0.013(2) -0.040(2)
C14 0.064(3) 0.057(2) 0.040(2) -0.0026(18) -0.013(2) -0.0295(19)
C15 0.039(2) 0.051(2) 0.035(2) -0.0132(16) -0.0015(17) -0.0216(16)
C16 0.042(2) 0.052(2) 0.0259(19) -0.0097(15) -0.0001(16) -0.0195(16)
C17 0.0329(19) 0.0327(16) 0.0285(19) -0.0098(13) -0.0064(15) -0.0071(14)
C18 0.039(2) 0.0245(16) 0.031(2) -0.0091(13) -0.0091(17) -0.0014(14)
C19 0.041(2) 0.0332(17) 0.0276(19) -0.0018(14) -0.0059(16) -0.0109(14)
C20 0.050(2) 0.0312(17) 0.032(2) -0.0057(14) -0.0037(17) -0.0031(14)
C21 0.052(2) 0.0409(19) 0.0222(19) 0.0013(14) -0.0028(16) -0.0070(16)
C22 0.0353(19) 0.0324(17) 0.032(2) -0.0013(14) -0.0020(15) -0.0098(13)
C23 0.059(2) 0.0350(18) 0.024(2) -0.0046(14) -0.0022(17) -0.0061(15)
C24 0.062(2) 0.0363(18) 0.0242(19) -0.0020(14) -0.0048(17) -0.0068(16)
C25 0.044(2) 0.0349(18) 0.029(2) -0.0020(15) -0.0069(16) -0.0091(14)
C26 0.0303(18) 0.0342(18) 0.036(2) 0.0004(15) -0.0021(16) -0.0105(13)
C27 0.0383(19) 0.0311(16) 0.0279(19) -0.0049(13) -0.0117(16) -0.0060(14)
C28 0.053(2) 0.0410(18) 0.033(2) -0.0013(15) -0.0117(18) -0.0207(16)
C29 0.059(2) 0.049(2) 0.025(2) -0.0039(15) -0.0054(17) -0.0164(17)
C30 0.045(2) 0.0331(16) 0.029(2) -0.0094(14) -0.0138(17) -0.0019(14)
C31 0.058(2) 0.0411(18) 0.034(2) -0.0065(16) -0.0080(18) -0.0213(16)
C32 0.050(2) 0.0466(19) 0.027(2) -0.0038(15) -0.0054(17) -0.0170(16)
C33 0.041(2) 0.0295(17) 0.031(2) -0.0024(14) -0.0177(17) -0.0008(14)
C34 0.055(2) 0.0386(19) 0.031(2) -0.0079(16) -0.0118(18) -0.0036(16)
N1 0.0428(17) 0.0383(15) 0.0289(17) -0.0060(12) -0.0042(13) -0.0112(12)
N2 0.070(2) 0.0633(19) 0.047(2) -0.0035(16) -0.0042(18) -0.0384(17)
N3 0.0431(17) 0.0428(15) 0.0312(17) -0.0031(12) -0.0023(14) -0.0132(13)
N4 0.119(4) 0.120(3) 0.032(2) 0.014(2) 0.001(2) -0.076(3)
N5 0.109(3) 0.097(3) 0.054(3) 0.014(2) -0.015(2) -0.072(2)
N6 0.0453(17) 0.0379(14) 0.0275(17) 0.0002(12) -0.0099(13) -0.0147(12)
O1 0.0693(17) 0.0399(12) 0.0280(14) -0.0089(10) -0.0052(13) -0.0189(11)
O2 0.0535(15) 0.0340(11) 0.0409(15) -0.0039(10) -0.0239(12) -0.0152(10)
O1W 0.214(6) 0.143(4) 0.163(5) 0.012(3) -0.013(4) -0.039(4)
O3 0.088(2) 0.0507(15) 0.0409(16) -0.0166(12) -0.0090(14) -0.0275(14)
O4 0.116(2) 0.0446(14) 0.0276(16) -0.0091(11) -0.0171(15) -0.0210(15)
O5 0.0656(16) 0.0318(11) 0.0287(14) -0.0053(10) -0.0124(12) -0.0023(10)
O6 0.0868(19) 0.0346(12) 0.0279(15) -0.0014(10) -0.0183(13) -0.0083(11)
O7 0.0594(16) 0.0425(13) 0.0369(16) 0.0041(11) -0.0128(13) -0.0094(11)
O8 0.0619(16) 0.0304(11) 0.0359(14) -0.0006(10) -0.0113(12) -0.0057(10)
O9 0.0443(14) 0.0371(11) 0.0353(14) -0.0052(10) -0.0161(11) -0.0137(10)
O10 0.0557(15) 0.0421(12) 0.0244(14) -0.0104(10) -0.0019(12) -0.0185(11)

loop_
_atom_type_symbol
_atom_type_description
_atom_type_scat_dispersion_real
_atom_type_scat_dispersion_imag
_atom_type_scat_source
C C 0.0033 0.0016 'International Tables Vol C Tables 4.2.6.8 and 6.1.1.4'
H H 0.0000 0.0000 'International Tables Vol C Tables 4.2.6.8 and 6.1.1.4'
N N 0.0061 0.0033 'International Tables Vol C Tables 4.2.6.8 and 6.1.1.4'
O O 0.0106 0.0060 'International Tables Vol C Tables 4.2.6.8 and 6.1.1.4'
Zn Zn 0.2839 1.4301 'International Tables Vol C Tables 4.2.6.8 and 6.1.1.4'

loop_
_geom_angle_atom_site_label_1
_geom_angle_atom_site_label_2
_geom_angle_atom_site_label_3
_geom_angle
_geom_angle_site_symmetry_1
_geom_angle_site_symmetry_3
O8 Zn1 O9 118.82(9) . 1_465
O8 Zn1 O1 101.45(10) . 1_465
O9 Zn1 O1 116.05(9) 1_465 1_465
O8 Zn1 N6 118.90(10) . 1_564
O9 Zn1 N6 102.87(10) 1_465 1_564
O1 Zn1 N6 97.27(10) 1_465 1_564
O5 Zn2 O10 105.44(9) . .
O5 Zn2 O2 112.37(9) . .
O10 Zn2 O2 113.75(9) . .
O5 Zn2 N1 115.81(10) . .
O10 Zn2 N1 107.02(10) . .
O2 Zn2 N1 102.62(11) . .
N3 C1 N1 110.6(3) . .
N3 C1 H1 124.7 . .
N1 C1 H1 124.7 . .
N2 C2 N1 114.7(3) . .
N2 C2 H2 122.7 . .
N1 C2 H2 122.7 . .
N3 C3 C4 111.1(3) . .
N3 C3 H3A 109.4 . .
C4 C3 H3A 109.4 . .
N3 C3 H3B 109.4 . .
C4 C3 H3B 109.4 . .
H3A C3 H3B 108.0 . .
C5 C4 C3 113.3(4) . .
C5 C4 H4A 108.9 . .
C3 C4 H4A 108.9 . .
C5 C4 H4B 108.9 . .
C3 C4 H4B 108.9 . .
H4A C4 H4B 107.7 . .
C4 C5 C6 113.3(4) . .
C4 C5 H5A 108.9 . .
C6 C5 H5A 108.9 . .
C4 C5 H5B 108.9 . .
C6 C5 H5B 108.9 . .
H5A C5 H5B 107.7 . .
C7' C6 C7 61.9(8) . .
C7' C6 C5 122.2(7) . .
C7 C6 C5 117.2(6) . .
C6 C7 C7' 57.8(6) . .
C6 C7 C8 114.4(7) . .
C7' C7 C8 66.4(6) . .
C6 C7' C7 60.3(7) . .
C6 C7' C8 112.8(10) . .
C7 C7' C8 62.1(8) . .
C9 C8 C7 125.5(6) . .
C9 C8 C7' 81.4(6) . .
C7 C8 C7' 51.5(6) . .
C10 C9 C8 114.7(6) . .
C10 C9 H9A 108.6 . .
C8 C9 H9A 108.6 . .
C10 C9 H9B 108.6 . .
C8 C9 H9B 108.6 . .
H9A C9 H9B 107.6 . .
C9 C10 C11 106.0(7) . .
C9 C10 H10A 110.5 . .
C11 C10 H10A 110.5 . .
C9 C10 H10B 110.5 . .
C11 C10 H10B 110.5 . .
H10A C10 H10B 108.7 . .
C12 C11 C10 90.8(6) . .
C12 C11 H11A 113.5 . .
C10 C11 H11A 113.5 . .
C12 C11 H11B 113.5 . .
C10 C11 H11B 113.5 . .
H11A C11 H11B 110.8 . .
C11 C12 N4 91.7(6) . .
C11 C12 H12A 113.3 . .
N4 C12 H12A 113.3 . .
C11 C12 H12B 113.3 . .
N4 C12 H12B 113.3 . .
H12A C12 H12B 110.7 . .
N4 C13 N6 109.4(3) . .
N4 C13 H13 125.3 . .
N6 C13 H13 125.3 . .
N5 C14 N6 115.1(3) . .
N5 C14 H14 122.4 . .
N6 C14 H14 122.4 . .
C17 C15 C16 120.4(3) 2_656 .
C17 C15 H20 119.8 2_656 .
C16 C15 H20 119.8 . .
C15 C16 C17 120.2(3) . .
C15 C16 H19 119.9 . .
C17 C16 H19 119.9 . .
C15 C17 C16 119.4(3) 2_656 .
C15 C17 C18 121.0(3) 2_656 .
C16 C17 C18 119.6(3) . .
O10 C18 O9 124.8(3) . .
O10 C18 C17 117.6(3) . .
O9 C18 C17 117.6(3) . .
C20 C19 C24 119.1(3) . .
C20 C19 C25 120.6(3) . .
C24 C19 C25 120.3(3) . .
C21 C20 C19 120.9(3) . .
C21 C20 H6 119.5 . .
C19 C20 H6 119.5 . .
C20 C21 C22 120.1(3) . .
C20 C21 H7 120.0 . .
C22 C21 H7 120.0 . .
C23 C22 C21 118.5(3) . .
C23 C22 C26 121.3(3) . .
C21 C22 C26 120.1(3) . .
C24 C23 C22 121.5(3) . .
C24 C23 H3 119.3 . .
C22 C23 H3 119.3 . .
C23 C24 C19 119.9(3) . .
C23 C24 H4 120.1 . .
C19 C24 H4 120.1 . .
O6 C25 O5 122.4(3) . .
O6 C25 C19 122.2(3) . .
O5 C25 C19 115.4(3) . .
O7 C26 O8 123.6(3) . .
O7 C26 C22 121.0(3) . .
O8 C26 C22 115.4(3) . .
C28 C27 C32 119.6(3) . .
C28 C27 C33 119.8(3) . .
C32 C27 C33 120.6(3) . .
C27 C28 C29 120.2(3) . .
C27 C28 H28 119.9 . .
C29 C28 H28 119.9 . .
C30 C29 C28 119.8(3) . .
C30 C29 H29 120.1 . .
C28 C29 H29 120.1 . .
C29 C30 C31 119.9(3) . .
C29 C30 C34 121.2(3) . .
C31 C30 C34 118.9(3) . .
C30 C31 C32 120.4(3) . .
C30 C31 H31 119.8 . .
C32 C31 H31 119.8 . .
C31 C32 C27 119.9(3) . .
C31 C32 H32 120.1 . .
C27 C32 H32 120.1 . .
O1 C33 O2 124.3(3) . .
O1 C33 C27 118.0(3) . .
O2 C33 C27 117.7(3) . .
O3 C34 O4 124.1(3) . .
O3 C34 C30 123.0(3) . .
O4 C34 C30 112.9(3) . .
C1 N1 C2 102.4(3) . .
C1 N1 Zn2 122.2(2) . .
C2 N1 Zn2 134.0(2) . .
C2 N2 N3 102.8(3) . .
C1 N3 N2 109.6(3) . .
C1 N3 C3 127.6(3) . .
N2 N3 C3 122.7(3) . .
C13 N4 N5 111.0(3) . .
C13 N4 C12 130.0(4) . .
N5 N4 C12 116.3(3) . .
C14 N5 N4 101.8(3) . .
C13 N6 C14 102.7(3) . .
C13 N6 Zn1 130.3(2) . 1_546
C14 N6 Zn1 127.0(2) . 1_546
C33 O1 Zn1 117.08(19) . 1_645
C33 O2 Zn2 127.9(2) . .
C34 O4 H4WA 106(2) . .
C25 O5 Zn2 115.3(2) . .
C26 O8 Zn1 112.4(2) . .
C18 O9 Zn1 134.2(2) . 1_645
C18 O10 Zn2 120.06(18) . .

loop_
_geom_bond_atom_site_label_1
_geom_bond_atom_site_label_2
_geom_bond_distance
_geom_bond_site_symmetry_2
Zn1 O8 1.929(2) .
Zn1 O9 1.956(2) 1_465
Zn1 O1 1.991(2) 1_465
Zn1 N6 2.002(3) 1_564
Zn2 O5 1.934(2) .
Zn2 O10 1.9534(19) .
Zn2 O2 1.961(2) .
Zn2 N1 1.989(3) .
C1 N3 1.310(4) .
C1 N1 1.328(4) .
C1 H1 0.9300 .
C2 N2 1.299(5) .
C2 N1 1.355(4) .
C2 H2 0.9300 .
C3 N3 1.467(4) .
C3 C4 1.502(5) .
C3 H3A 0.9700 .
C3 H3B 0.9700 .
C4 C5 1.501(6) .
C4 H4A 0.9700 .
C4 H4B 0.9700 .
C5 C6 1.524(7) .
C5 H5A 0.9700 .
C5 H5B 0.9700 .
C6 C7' 1.375(12) .
C6 C7 1.410(10) .
C7 C7' 1.433(17) .
C7 C8 1.619(10) .
C7' C8 1.678(14) .
C8 C9 1.481(9) .
C9 C10 1.450(9) .
C9 H9A 0.9700 .
C9 H9B 0.9700 .
C10 C11 1.781(9) .
C10 H10A 0.9700 .
C10 H10B 0.9700 .
C11 C12 1.259(7) .
C11 H11A 0.9700 .
C11 H11B 0.9700 .
C12 N4 1.774(9) .
C12 H12A 0.9700 .
C12 H12B 0.9700 .
C13 N4 1.304(5) .
C13 N6 1.307(4) .
C13 H13 0.9300 .
C14 N5 1.280(5) .
C14 N6 1.351(4) .
C14 H14 0.9300 .
C15 C17 1.375(4) 2_656
C15 C16 1.385(4) .
C15 H20 0.9300 .
C16 C17 1.389(4) .
C16 H19 0.9300 .
C17 C15 1.375(4) 2_656
C17 C18 1.501(4) .
C18 O10 1.256(4) .
C18 O9 1.267(3) .
C19 C20 1.381(4) .
C19 C24 1.389(4) .
C19 C25 1.494(4) .
C20 C21 1.379(4) .
C20 H6 0.9300 .
C21 C22 1.396(4) .
C21 H7 0.9300 .
C22 C23 1.379(4) .
C22 C26 1.502(4) .
C23 C24 1.377(4) .
C23 H3 0.9300 .
C24 H4 0.9300 .
C25 O6 1.232(4) .
C25 O5 1.283(3) .
C26 O7 1.230(4) .
C26 O8 1.286(4) .
C27 C28 1.376(4) .
C27 C32 1.388(4) .
C27 C33 1.497(4) .
C28 C29 1.391(4) .
C28 H28 0.9300 .
C29 C30 1.376(4) .
C29 H29 0.9300 .
C30 C31 1.378(5) .
C30 C34 1.496(4) .
C31 C32 1.380(4) .
C31 H31 0.9300 .
C32 H32 0.9300 .
C33 O1 1.255(4) .
C33 O2 1.264(4) .
C34 O3 1.202(4) .
C34 O4 1.315(4) .
N2 N3 1.365(4) .
N4 N5 1.346(5) .
N6 Zn1 2.002(3) 1_546
O1 Zn1 1.991(2) 1_645
O4 H4WA 0.86(2) .
O9 Zn1 1.956(2) 1_645

loop_
_geom_torsion_atom_site_label_1
_geom_torsion_atom_site_label_2
_geom_torsion_atom_site_label_3
_geom_torsion_atom_site_label_4
_geom_torsion
_geom_torsion_site_symmetry_1
_geom_torsion_site_symmetry_4
N3 C3 C4 C5 176.0(3) . .
C3 C4 C5 C6 -171.8(4) . .
C4 C5 C6 C7' 164.1(10) . .
C4 C5 C6 C7 91.7(7) . .
C5 C6 C7 C7' 113.9(9) . .
C7' C6 C7 C8 -36.5(8) . .
C5 C6 C7 C8 77.4(8) . .
C5 C6 C7' C7 -106.0(9) . .
C7 C6 C7' C8 34.5(8) . .
C5 C6 C7' C8 -71.4(13) . .
C8 C7 C7' C6 143.7(8) . .
C6 C7 C7' C8 -143.7(8) . .
C6 C7 C8 C9 69.8(10) . .
C7' C7 C8 C9 36.4(9) . .
C6 C7 C8 C7' 33.3(7) . .
C6 C7' C8 C9 175.4(11) . .
C7 C7' C8 C9 -150.7(8) . .
C6 C7' C8 C7 -33.8(8) . .
C7 C8 C9 C10 177.1(6) . .
C7' C8 C9 C10 -154.8(7) . .
C8 C9 C10 C11 172.7(5) . .
C9 C10 C11 C12 -171.2(6) . .
C10 C11 C12 N4 173.4(4) . .
C17 C15 C16 C17 0.4(6) 2_656 .
C15 C16 C17 C15 -0.4(5) . 2_656
C15 C16 C17 C18 179.6(3) . .
C15 C17 C18 O10 -176.4(3) 2_656 .
C16 C17 C18 O10 3.6(4) . .
C15 C17 C18 O9 5.2(4) 2_656 .
C16 C17 C18 O9 -174.8(3) . .
C24 C19 C20 C21 -0.7(5) . .
C25 C19 C20 C21 178.0(3) . .
C19 C20 C21 C22 -0.7(5) . .
C20 C21 C22 C23 2.4(5) . .
C20 C21 C22 C26 -175.6(3) . .
C21 C22 C23 C24 -2.6(5) . .
C26 C22 C23 C24 175.3(3) . .
C22 C23 C24 C19 1.2(5) . .
C20 C19 C24 C23 0.5(5) . .
C25 C19 C24 C23 -178.2(3) . .
C20 C19 C25 O6 171.0(3) . .
C24 C19 C25 O6 -10.3(5) . .
C20 C19 C25 O5 -10.3(5) . .
C24 C19 C25 O5 168.5(3) . .
C23 C22 C26 O7 -162.8(3) . .
C21 C22 C26 O7 15.1(5) . .
C23 C22 C26 O8 17.3(4) . .
C21 C22 C26 O8 -164.8(3) . .
C32 C27 C28 C29 0.3(5) . .
C33 C27 C28 C29 -178.6(3) . .
C27 C28 C29 C30 2.4(5) . .
C28 C29 C30 C31 -3.2(5) . .
C28 C29 C30 C34 176.9(3) . .
C29 C30 C31 C32 1.3(5) . .
C34 C30 C31 C32 -178.8(3) . .
C30 C31 C32 C27 1.3(5) . .
C28 C27 C32 C31 -2.2(5) . .
C33 C27 C32 C31 176.8(3) . .
C28 C27 C33 O1 -168.5(3) . .
C32 C27 C33 O1 12.6(4) . .
C28 C27 C33 O2 10.8(4) . .
C32 C27 C33 O2 -168.2(3) . .
C29 C30 C34 O3 -165.7(3) . .
C31 C30 C34 O3 14.5(5) . .
C29 C30 C34 O4 13.4(5) . .
C31 C30 C34 O4 -166.4(3) . .
N3 C1 N1 C2 1.3(4) . .
N3 C1 N1 Zn2 -167.0(2) . .
N2 C2 N1 C1 -1.2(4) . .
N2 C2 N1 Zn2 165.0(3) . .
O5 Zn2 N1 C1 -75.2(3) . .
O10 Zn2 N1 C1 167.6(2) . .
O2 Zn2 N1 C1 47.6(3) . .
O5 Zn2 N1 C2 120.8(3) . .
O10 Zn2 N1 C2 3.6(3) . .
O2 Zn2 N1 C2 -116.4(3) . .
N1 C2 N2 N3 0.6(4) . .
N1 C1 N3 N2 -1.1(4) . .
N1 C1 N3 C3 174.3(3) . .
C2 N2 N3 C1 0.3(4) . .
C2 N2 N3 C3 -175.3(3) . .
C4 C3 N3 C1 -69.5(4) . .
C4 C3 N3 N2 105.3(4) . .
N6 C13 N4 N5 1.6(6) . .
N6 C13 N4 C12 -158.8(4) . .
C11 C12 N4 C13 -77.3(7) . .
C11 C12 N4 N5 123.2(5) . .
N6 C14 N5 N4 0.6(5) . .
C13 N4 N5 C14 -1.3(5) . .
C12 N4 N5 C14 162.0(4) . .
N4 C13 N6 C14 -1.1(5) . .
N4 C13 N6 Zn1 176.6(3) . 1_546
N5 C14 N6 C13 0.3(5) . .
N5 C14 N6 Zn1 -177.6(3) . 1_546
O2 C33 O1 Zn1 -15.9(4) . 1_645
C27 C33 O1 Zn1 163.3(2) . 1_645
O1 C33 O2 Zn2 -66.7(4) . .
C27 C33 O2 Zn2 114.1(3) . .
O5 Zn2 O2 C33 -11.7(3) . .
O10 Zn2 O2 C33 108.0(3) . .
N1 Zn2 O2 C33 -136.8(3) . .
O6 C25 O5 Zn2 2.7(4) . .
C19 C25 O5 Zn2 -176.0(2) . .
O10 Zn2 O5 C25 172.9(2) . .
O2 Zn2 O5 C25 -62.7(2) . .
N1 Zn2 O5 C25 54.8(2) . .
O7 C26 O8 Zn1 0.7(4) . .
C22 C26 O8 Zn1 -179.4(2) . .
O9 Zn1 O8 C26 52.0(2) 1_465 .
O1 Zn1 O8 C26 -179.5(2) 1_465 .
N6 Zn1 O8 C26 -74.5(2) 1_564 .
O10 C18 O9 Zn1 56.7(4) . 1_645
C17 C18 O9 Zn1 -125.1(3) . 1_645
O9 C18 O10 Zn2 16.9(4) . .
C17 C18 O10 Zn2 -161.4(2) . .
O5 Zn2 O10 C18 55.2(3) . .
O2 Zn2 O10 C18 -68.4(3) . .
N1 Zn2 O10 C18 179.0(2) . .
